data_4077431
loop_
_publ_author_name
'Yardy, Nicholas M.'
'Lemke, Frederick R.'
'Brammer, Lee'

_publ_section_title
;
 RuH3(SiCl2Me)(PPh3)3:&#x00A0; A Trihydridosilylruthenium Complex with
 Three Nonclassical Ru&#x2212;H&#x00B7;&#x00B7;&#x00B7;Si Interactions
;
_journal_issue 26
_journal_name_full Organometallics
_journal_page_first 5670
_journal_paper_doi 10.1021/om010654w
_journal_volume 20
_journal_year 2001
_chemical_formula_sum 'C55 H51 Cl2 P3 Ru Si'
_chemical_formula_weight 1004.93
_chemical_name_systematic
; 
 ? 
;
_space_group_IT_number 33
_symmetry_cell_setting orthorhombic
_symmetry_space_group_name_Hall 'P 2c -2n'
_symmetry_space_group_name_H-M 'P n a 21'
_atom_sites_solution_hydrogens mixed
_atom_sites_solution_primary direct
_atom_sites_solution_secondary difmap
_audit_creation_method SHELXL-97
_cell_angle_alpha 90.00
_cell_angle_beta 90.00
_cell_angle_gamma 90.00
_cell_formula_units_Z 4
_cell_length_a 23.7603(4)
_cell_length_b 14.6024(3)
_cell_length_c 13.9643(3)
_cell_measurement_reflns_used 55344
_cell_measurement_temperature 183(2)
_cell_measurement_theta_max 61.236
_cell_measurement_theta_min 4.383
_cell_volume 4845.02(17)
_computing_cell_refinement 'Bruker SAINT'
_computing_data_collection 'Bruker SMART'
_computing_data_reduction 'Bruker SHELXTL'
_computing_molecular_graphics 'Bruker SHELXTL'
_computing_publication_material 'Bruker SHELXTL'
_computing_structure_refinement 'Bruker SHELXTL'
_computing_structure_solution 'Bruker SHELXTL'
_diffrn_ambient_temperature 183(2)
_diffrn_detector_area_resol_mean 100
_diffrn_measured_fraction_theta_full 0.999
_diffrn_measured_fraction_theta_max 0.969
_diffrn_measurement_device_type 'Bruker SMART CCD'
_diffrn_measurement_method 'Omega Scans'
_diffrn_radiation_monochromator graphite
_diffrn_radiation_source 'normal-focus sealed tube'
_diffrn_radiation_type MoK\a
_diffrn_radiation_wavelength 0.71073
_diffrn_reflns_av_R_equivalents 0.0359
_diffrn_reflns_av_sigmaI/netI 0.0203
_diffrn_reflns_limit_h_max 33
_diffrn_reflns_limit_h_min -33
_diffrn_reflns_limit_k_max 19
_diffrn_reflns_limit_k_min -20
_diffrn_reflns_limit_l_max 19
_diffrn_reflns_limit_l_min -19
_diffrn_reflns_number 84251
_diffrn_reflns_theta_full 28.28
_diffrn_reflns_theta_max 30.61
_diffrn_reflns_theta_min 1.64
_exptl_absorpt_coefficient_mu 0.594
_exptl_absorpt_correction_T_max 0.8193
_exptl_absorpt_correction_T_min 0.7220
_exptl_absorpt_correction_type 'empirical: SADABS'
_exptl_absorpt_process_details
;
absorption correction was based upon symmetry equivalent and 
repeated intensity measurements using the program SADABS 
(Sheldrick, 1995), which is based upon the method of 
Blessing (Blessing, R. H. Acta Cryst., 1995, A51, 33-38).  
;
_exptl_crystal_colour yellow
_exptl_crystal_density_diffrn 1.378
_exptl_crystal_density_method 'not measured'
_exptl_crystal_description 'multifacetted block'
_exptl_crystal_F_000 2072
_exptl_crystal_size_max 0.50
_exptl_crystal_size_mid 0.42
_exptl_crystal_size_min 0.41
_refine_diff_density_max 0.430
_refine_diff_density_min -0.277
_refine_diff_density_rms 0.051
_refine_ls_abs_structure_details 'Flack H D (1983), Acta Cryst. A39, 876-881'
_refine_ls_abs_structure_Flack -0.021(12)
_refine_ls_extinction_coef 0.00117(11)
_refine_ls_extinction_expression Fc^*^=kFc[1+0.001xFc^2^\l^3^/sin(2\q)]^-1/4^
_refine_ls_extinction_method SHELXL
_refine_ls_goodness_of_fit_ref 0.997
_refine_ls_hydrogen_treatment mixed
_refine_ls_matrix_type full
_refine_ls_number_parameters 570
_refine_ls_number_reflns 14197
_refine_ls_number_restraints 1
_refine_ls_restrained_S_all 0.997
_refine_ls_R_factor_all 0.0272
_refine_ls_R_factor_gt 0.0239
_refine_ls_shift/su_max 0.002
_refine_ls_shift/su_mean 0.000
_refine_ls_structure_factor_coef Fsqd
_refine_ls_weighting_details 'calc w=1/[\s^2^(Fo^2^)+(0.0500P)^2^+0.0000P] where P=(Fo^2^+2Fc^2^)/3'
_refine_ls_weighting_scheme calc
_refine_ls_wR_factor_gt 0.0634
_refine_ls_wR_factor_ref 0.0652
_reflns_number_gt 13399
_reflns_number_total 14197
_reflns_threshold_expression >2sigma(I)
_cod_data_source_file om010654w.cif
_cod_data_source_block l8000sd
_cod_depositor_comments
;
The following automatic conversions were performed:

'_atom_sites_solution_hydrogens' value 'geom + difmap' was changed to
'mixed'.

Automatic conversion script
Id: cif_fix_values 6452 2018-10-05 10:23:21Z andrius 
;
_cod_original_sg_symbol_H-M Pna2(1)
_cod_database_code 4077431

loop_
_symmetry_equiv_pos_as_xyz
'x, y, z'
'-x, -y, z+1/2'
'x+1/2, -y+1/2, z'
'-x+1/2, y+1/2, z+1/2'

loop_
_atom_site_label
_atom_site_type_symbol
_atom_site_fract_x
_atom_site_fract_y
_atom_site_fract_z
_atom_site_U_iso_or_equiv
_atom_site_adp_type
_atom_site_occupancy
_atom_site_symmetry_multiplicity
_atom_site_calc_flag
_atom_site_refinement_flags
_atom_site_disorder_assembly
_atom_site_disorder_group
Ru1 Ru 0.888980(4) 0.770092(7) 0.967875(9) 0.01769(3) Uani 1 1 d . A .
H1 H 0.9240(10) 0.7843(16) 1.0716(19) 0.037(4) Uiso 1 1 d . A .
H2 H 0.9258(10) 0.6857(16) 0.9476(17) 0.037(4) Uiso 1 1 d . A .
H3 H 0.9302(10) 0.8340(18) 0.9078(18) 0.037(4) Uiso 1 1 d . A .
Si1 Si 0.984377(18) 0.76359(3) 0.98095(4) 0.02648(10) Uani 1 1 d . . .
Cl1 Cl 1.02655(2) 0.88926(4) 1.01016(4) 0.04510(13) Uani 1 1 d . A .
Cl2 Cl 1.02959(3) 0.72297(5) 0.86117(5) 0.04164(16) Uani 0.67 1 d P A 1
C3 C 1.01814(4) 0.68879(10) 1.08741(10) 0.0541(3) Uani 0.67 1 d P A 1
H3A H 1.0021 0.7083 1.1488 0.065 Uiso 0.67 1 calc PR A 1
H3B H 1.0590 0.6977 1.0884 0.065 Uiso 0.67 1 calc PR A 1
H3C H 1.0097 0.6239 1.0769 0.065 Uiso 0.67 1 calc PR A 1
C2 C 1.02959(3) 0.72297(5) 0.86117(5) 0.04164(16) Uani 0.33 1 d P A 2
Cl3 Cl 1.01814(4) 0.68879(10) 1.08741(10) 0.0541(3) Uani 0.33 1 d P A 2
P1 P 0.857056(17) 0.72073(2) 0.81157(3) 0.01958(7) Uani 1 1 d . . .
P2 P 0.846334(16) 0.91719(3) 1.00540(3) 0.01980(7) Uani 1 1 d . . .
P3 P 0.841058(16) 0.66728(3) 1.07563(3) 0.02006(7) Uani 1 1 d . . .
C11 C 0.90152(7) 0.75307(13) 0.70852(12) 0.0249(3) Uani 1 1 d . A .
C12 C 0.90364(8) 0.69832(14) 0.62562(13) 0.0311(3) Uani 1 1 d . . .
H12 H 0.8865 0.6395 0.6258 0.037 Uiso 1 1 calc R A .
C13 C 0.93049(9) 0.72955(16) 0.54361(15) 0.0409(5) Uani 1 1 d . A .
H13 H 0.9315 0.6921 0.4880 0.049 Uiso 1 1 calc R . .
C14 C 0.95584(9) 0.81506(19) 0.54242(15) 0.0467(5) Uani 1 1 d . . .
H14 H 0.9733 0.8368 0.4856 0.056 Uiso 1 1 calc R A .
C15 C 0.95557(9) 0.86842(17) 0.62390(15) 0.0455(5) Uani 1 1 d . A .
H15 H 0.9734 0.9266 0.6235 0.055 Uiso 1 1 calc R . .
C16 C 0.92917(8) 0.83719(14) 0.70668(14) 0.0336(4) Uani 1 1 d . . .
H16 H 0.9300 0.8739 0.7629 0.040 Uiso 1 1 calc R A .
C21 C 0.85802(7) 0.59561(10) 0.80230(12) 0.0231(3) Uani 1 1 d . A .
C22 C 0.80931(8) 0.54477(12) 0.81714(13) 0.0305(3) Uani 1 1 d . . .
H22 H 0.7744 0.5752 0.8260 0.037 Uiso 1 1 calc R A .
C23 C 0.81148(10) 0.44949(13) 0.81906(17) 0.0430(5) Uani 1 1 d . A .
H23 H 0.7780 0.4155 0.8297 0.052 Uiso 1 1 calc R . .
C24 C 0.86151(12) 0.40420(13) 0.80582(17) 0.0464(5) Uani 1 1 d . . .
H24 H 0.8627 0.3392 0.8074 0.056 Uiso 1 1 calc R A .
C25 C 0.91037(10) 0.45395(14) 0.79009(15) 0.0409(5) Uani 1 1 d . A .
H25 H 0.9450 0.4230 0.7798 0.049 Uiso 1 1 calc R . .
C26 C 0.90860(8) 0.54874(13) 0.78933(13) 0.0311(3) Uani 1 1 d . . .
H26 H 0.9424 0.5824 0.7798 0.037 Uiso 1 1 calc R A .
C31 C 0.78783(7) 0.74808(11) 0.75860(11) 0.0225(3) Uani 1 1 d . A .
C32 C 0.77066(8) 0.71404(14) 0.66908(13) 0.0319(4) Uani 1 1 d . . .
H32 H 0.7944 0.6730 0.6351 0.038 Uiso 1 1 calc R A .
C33 C 0.71945(9) 0.73971(16) 0.62979(15) 0.0393(4) Uani 1 1 d . A .
H33 H 0.7086 0.7170 0.5688 0.047 Uiso 1 1 calc R . .
C34 C 0.68408(8) 0.79822(15) 0.67895(16) 0.0403(4) Uani 1 1 d . . .
H34 H 0.6488 0.8152 0.6522 0.048 Uiso 1 1 calc R A .
C35 C 0.70021(9) 0.83212(15) 0.76751(16) 0.0394(4) Uani 1 1 d . A .
H35 H 0.6760 0.8725 0.8014 0.047 Uiso 1 1 calc R . .
C36 C 0.75174(7) 0.80706(12) 0.80675(13) 0.0288(3) Uani 1 1 d . . .
H36 H 0.7624 0.8307 0.8675 0.035 Uiso 1 1 calc R A .
C41 C 0.86999(7) 1.01006(11) 0.92543(12) 0.0247(3) Uani 1 1 d . A .
C42 C 0.86028(9) 1.00202(13) 0.82766(13) 0.0343(4) Uani 1 1 d . . .
H42 H 0.8413 0.9494 0.8040 0.041 Uiso 1 1 calc R A .
C43 C 0.87775(11) 1.06922(16) 0.76359(16) 0.0433(5) Uani 1 1 d . A .
H43 H 0.8708 1.0622 0.6970 0.052 Uiso 1 1 calc R . .
C44 C 0.90511(10) 1.14591(14) 0.79681(16) 0.0414(4) Uani 1 1 d . . .
H44 H 0.9179 1.1914 0.7533 0.050 Uiso 1 1 calc R A .
C45 C 0.91382(10) 1.15633(15) 0.89408(18) 0.0454(5) Uani 1 1 d . A .
H45 H 0.9317 1.2101 0.9173 0.055 Uiso 1 1 calc R . .
C46 C 0.89664(8) 1.08887(12) 0.95875(17) 0.0367(4) Uani 1 1 d . . .
H46 H 0.9031 1.0967 1.0254 0.044 Uiso 1 1 calc R A .
C51 C 0.86495(7) 0.96542(11) 1.12295(11) 0.0228(3) Uani 1 1 d . A .
C52 C 0.82850(8) 1.02227(15) 1.17285(14) 0.0364(4) Uani 1 1 d . . .
H52 H 0.7912 1.0311 1.1500 0.044 Uiso 1 1 calc R A .
C53 C 0.84590(9) 1.06641(18) 1.25597(16) 0.0464(5) Uani 1 1 d . A .
H53 H 0.8208 1.1062 1.2887 0.056 Uiso 1 1 calc R . .
C54 C 0.90003(9) 1.05254(16) 1.29155(14) 0.0383(4) Uani 1 1 d . . .
H54 H 0.9118 1.0823 1.3486 0.046 Uiso 1 1 calc R A .
C55 C 0.93626(7) 0.99532(14) 1.24332(13) 0.0322(4) Uani 1 1 d . A .
H55 H 0.9731 0.9848 1.2675 0.039 Uiso 1 1 calc R . .
C56 C 0.91904(7) 0.95284(13) 1.15918(13) 0.0282(3) Uani 1 1 d . . .
H56 H 0.9447 0.9145 1.1257 0.034 Uiso 1 1 calc R A .
C61 C 0.76953(6) 0.93800(11) 1.00707(12) 0.0240(3) Uani 1 1 d . A .
C62 C 0.74349(7) 1.00802(12) 0.95696(15) 0.0330(4) Uani 1 1 d . . .
H62 H 0.7655 1.0483 0.9189 0.040 Uiso 1 1 calc R A .
C63 C 0.68547(8) 1.02009(14) 0.96176(19) 0.0418(4) Uani 1 1 d . A .
H63 H 0.6682 1.0690 0.9278 0.050 Uiso 1 1 calc R . .
C64 C 0.65294(8) 0.96147(16) 1.01547(17) 0.0425(5) Uani 1 1 d . . .
H64 H 0.6132 0.9683 1.0169 0.051 Uiso 1 1 calc R A .
C65 C 0.67864(8) 0.89258(15) 1.06731(15) 0.0377(4) Uani 1 1 d . A .
H65 H 0.6564 0.8527 1.1056 0.045 Uiso 1 1 calc R . .
C66 C 0.73650(7) 0.88112(12) 1.06397(13) 0.0292(3) Uani 1 1 d . . .
H66 H 0.7537 0.8341 1.1008 0.035 Uiso 1 1 calc R A .
C71 C 0.82158(7) 0.71228(11) 1.19467(12) 0.0248(3) Uani 1 1 d . A .
C72 C 0.86017(8) 0.76538(12) 1.24502(14) 0.0327(4) Uani 1 1 d . . .
H72 H 0.8953 0.7800 1.2164 0.039 Uiso 1 1 calc R A .
C73 C 0.84804(10) 0.79755(15) 1.33691(14) 0.0405(4) Uani 1 1 d . A .
H73 H 0.8748 0.8337 1.3703 0.049 Uiso 1 1 calc R . .
C74 C 0.79713(11) 0.77674(13) 1.37915(15) 0.0415(5) Uani 1 1 d . . .
H74 H 0.7890 0.7978 1.4420 0.050 Uiso 1 1 calc R A .
C75 C 0.75834(10) 0.72550(13) 1.32991(15) 0.0365(4) Uani 1 1 d . A .
H75 H 0.7230 0.7124 1.3586 0.044 Uiso 1 1 calc R . .
C76 C 0.77007(8) 0.69237(13) 1.23845(13) 0.0293(3) Uani 1 1 d . . .
H76 H 0.7430 0.6561 1.2058 0.035 Uiso 1 1 calc R A .
C81 C 0.88693(6) 0.57119(12) 1.11028(12) 0.0232(3) Uani 1 1 d . A .
C82 C 0.90131(8) 0.55143(14) 1.20436(13) 0.0319(4) Uani 1 1 d . . .
H82 H 0.8880 0.5894 1.2548 0.038 Uiso 1 1 calc R A .
C83 C 0.93525(8) 0.47598(15) 1.22519(15) 0.0394(4) Uani 1 1 d . A .
H83 H 0.9447 0.4628 1.2898 0.047 Uiso 1 1 calc R . .
C84 C 0.95517(8) 0.42023(14) 1.15281(15) 0.0366(4) Uani 1 1 d . . .
H84 H 0.9790 0.3699 1.1673 0.044 Uiso 1 1 calc R A .
C85 C 0.94010(8) 0.43846(13) 1.05943(15) 0.0356(4) Uani 1 1 d . A .
H85 H 0.9527 0.3995 1.0093 0.043 Uiso 1 1 calc R . .
C86 C 0.90647(8) 0.51397(12) 1.03850(13) 0.0312(3) Uani 1 1 d . . .
H86 H 0.8968 0.5264 0.9738 0.037 Uiso 1 1 calc R A .
C91 C 0.77623(6) 0.60570(11) 1.04627(11) 0.0228(3) Uani 1 1 d . A .
C92 C 0.76602(7) 0.51561(12) 1.07589(14) 0.0291(3) Uani 1 1 d . . .
H92 H 0.7950 0.4815 1.1062 0.035 Uiso 1 1 calc R A .
C93 C 0.71360(8) 0.47594(13) 1.06110(15) 0.0358(4) Uani 1 1 d . A .
H93 H 0.7071 0.4145 1.0807 0.043 Uiso 1 1 calc R . .
C94 C 0.67075(8) 0.52515(14) 1.01809(15) 0.0363(4) Uani 1 1 d . . .
H94 H 0.6350 0.4977 1.0082 0.044 Uiso 1 1 calc R A .
C95 C 0.68022(7) 0.61484(14) 0.98947(12) 0.0325(4) Uani 1 1 d . A .
H95 H 0.6506 0.6494 0.9614 0.039 Uiso 1 1 calc R . .
C96 C 0.73295(7) 0.65395(12) 1.00190(12) 0.0271(3) Uani 1 1 d . . .
H96 H 0.7396 0.7145 0.9798 0.032 Uiso 1 1 calc R A .

loop_
_atom_site_aniso_label
_atom_site_aniso_U_11
_atom_site_aniso_U_22
_atom_site_aniso_U_33
_atom_site_aniso_U_23
_atom_site_aniso_U_13
_atom_site_aniso_U_12
Ru1 0.01743(5) 0.01722(5) 0.01841(5) -0.00050(5) -0.00031(4) -0.00030(4)
Si1 0.01826(17) 0.0313(2) 0.0299(3) -0.00700(18) 0.00055(17) -0.00019(15)
Cl1 0.0311(2) 0.0525(3) 0.0517(3) -0.0256(2) 0.0159(2) -0.0199(2)
Cl2 0.0285(3) 0.0484(4) 0.0480(4) -0.0192(3) 0.0115(2) -0.0005(2)
C3 0.0292(4) 0.0660(8) 0.0671(8) 0.0129(6) -0.0099(5) 0.0071(5)
C2 0.0285(3) 0.0484(4) 0.0480(4) -0.0192(3) 0.0115(2) -0.0005(2)
Cl3 0.0292(4) 0.0660(8) 0.0671(8) 0.0129(6) -0.0099(5) 0.0071(5)
P1 0.02088(17) 0.01882(17) 0.01905(17) -0.00054(13) -0.00004(13) -0.00156(13)
P2 0.02182(16) 0.01847(16) 0.01910(16) -0.00140(14) -0.00041(14) 0.00060(13)
P3 0.01983(16) 0.02031(17) 0.02004(17) 0.00182(14) -0.00127(13) 0.00009(13)
C11 0.0239(7) 0.0289(8) 0.0220(7) 0.0027(6) -0.0001(6) -0.0008(6)
C12 0.0307(8) 0.0362(9) 0.0264(8) -0.0017(7) 0.0021(7) 0.0003(7)
C13 0.0373(10) 0.0620(15) 0.0233(9) -0.0023(8) 0.0035(7) 0.0034(9)
C14 0.0377(10) 0.0731(16) 0.0294(10) 0.0137(10) 0.0061(8) -0.0094(10)
C15 0.0453(11) 0.0574(14) 0.0338(10) 0.0137(9) 0.0010(9) -0.0222(10)
C16 0.0355(9) 0.0367(9) 0.0287(8) 0.0035(7) 0.0011(7) -0.0101(7)
C21 0.0284(7) 0.0189(6) 0.0219(7) -0.0009(5) 0.0001(6) -0.0002(6)
C22 0.0339(8) 0.0251(7) 0.0326(8) -0.0015(7) 0.0029(7) -0.0049(7)
C23 0.0584(13) 0.0242(8) 0.0463(11) -0.0013(8) 0.0044(10) -0.0130(8)
C24 0.0756(16) 0.0202(8) 0.0434(11) -0.0019(8) -0.0026(11) 0.0009(9)
C25 0.0546(12) 0.0315(9) 0.0366(10) -0.0073(8) -0.0033(9) 0.0151(9)
C26 0.0324(9) 0.0300(9) 0.0308(9) -0.0026(7) 0.0017(7) 0.0054(7)
C31 0.0237(7) 0.0213(7) 0.0224(7) 0.0018(6) -0.0031(6) -0.0017(6)
C32 0.0287(8) 0.0398(9) 0.0273(8) -0.0077(7) -0.0048(7) -0.0009(7)
C33 0.0347(10) 0.0502(12) 0.0329(9) -0.0020(8) -0.0120(8) -0.0027(8)
C34 0.0305(9) 0.0420(10) 0.0484(12) 0.0064(9) -0.0134(8) 0.0045(8)
C35 0.0336(9) 0.0385(10) 0.0462(11) -0.0046(8) -0.0051(8) 0.0099(8)
C36 0.0300(8) 0.0270(8) 0.0294(8) -0.0030(7) -0.0027(6) 0.0022(6)
C41 0.0276(7) 0.0205(7) 0.0261(7) 0.0008(6) 0.0006(6) 0.0012(6)
C42 0.0481(11) 0.0286(8) 0.0262(8) 0.0001(7) 0.0002(7) -0.0039(8)
C43 0.0628(13) 0.0385(11) 0.0287(9) 0.0069(8) 0.0022(9) 0.0042(9)
C44 0.0462(11) 0.0324(9) 0.0455(11) 0.0158(8) 0.0049(9) -0.0018(8)
C45 0.0514(12) 0.0316(10) 0.0534(12) 0.0109(9) -0.0107(10) -0.0158(9)
C46 0.0443(10) 0.0283(8) 0.0376(11) 0.0033(9) -0.0113(9) -0.0077(7)
C51 0.0273(7) 0.0216(7) 0.0193(7) -0.0024(5) -0.0005(6) 0.0001(6)
C52 0.0322(9) 0.0440(10) 0.0331(9) -0.0151(8) -0.0060(7) 0.0114(8)
C53 0.0393(10) 0.0607(14) 0.0392(11) -0.0273(10) -0.0052(8) 0.0127(10)
C54 0.0372(9) 0.0526(12) 0.0252(8) -0.0142(8) -0.0022(7) -0.0014(9)
C55 0.0260(8) 0.0407(10) 0.0298(9) -0.0063(7) -0.0026(6) -0.0046(7)
C56 0.0230(7) 0.0333(9) 0.0282(8) -0.0094(7) 0.0026(6) -0.0001(6)
C61 0.0243(7) 0.0253(7) 0.0225(7) -0.0048(6) -0.0013(6) 0.0037(6)
C62 0.0284(7) 0.0300(8) 0.0406(10) 0.0045(8) -0.0026(7) 0.0038(6)
C63 0.0312(8) 0.0412(9) 0.0532(12) 0.0020(10) -0.0052(10) 0.0115(7)
C64 0.0241(8) 0.0523(12) 0.0511(12) -0.0085(10) -0.0002(8) 0.0052(8)
C65 0.0310(9) 0.0422(10) 0.0400(10) -0.0025(8) 0.0084(8) -0.0016(8)
C66 0.0279(8) 0.0311(8) 0.0284(8) 0.0007(7) 0.0014(6) 0.0014(6)
C71 0.0315(8) 0.0223(7) 0.0208(7) 0.0027(6) -0.0019(6) 0.0050(6)
C72 0.0410(11) 0.0325(9) 0.0247(9) 0.0023(7) -0.0039(7) -0.0056(7)
C73 0.0605(13) 0.0343(9) 0.0268(9) -0.0013(8) -0.0057(8) -0.0052(9)
C74 0.0689(14) 0.0325(10) 0.0231(8) -0.0005(7) 0.0044(9) 0.0066(9)
C75 0.0464(11) 0.0326(9) 0.0305(9) 0.0038(7) 0.0101(8) 0.0106(8)
C76 0.0316(8) 0.0291(8) 0.0271(8) 0.0020(7) 0.0017(6) 0.0047(7)
C81 0.0218(7) 0.0223(7) 0.0255(8) 0.0043(6) -0.0031(5) 0.0006(5)
C82 0.0336(8) 0.0353(9) 0.0267(8) 0.0058(7) -0.0030(7) 0.0053(7)
C83 0.0390(10) 0.0439(11) 0.0353(10) 0.0116(9) -0.0082(8) 0.0107(8)
C84 0.0307(9) 0.0327(9) 0.0465(11) 0.0098(8) -0.0024(8) 0.0097(7)
C85 0.0388(9) 0.0282(8) 0.0397(10) 0.0015(7) 0.0016(8) 0.0085(7)
C86 0.0367(9) 0.0275(8) 0.0294(8) 0.0037(7) -0.0018(7) 0.0068(7)
C91 0.0216(7) 0.0255(7) 0.0213(7) -0.0006(6) 0.0008(5) -0.0004(5)
C92 0.0265(7) 0.0258(8) 0.0351(8) 0.0024(7) -0.0004(7) -0.0012(6)
C93 0.0324(9) 0.0295(8) 0.0453(10) -0.0012(7) 0.0040(8) -0.0094(7)
C94 0.0246(8) 0.0437(10) 0.0407(10) -0.0076(8) 0.0000(7) -0.0083(7)
C95 0.0245(7) 0.0424(9) 0.0306(9) -0.0044(7) -0.0033(6) -0.0002(7)
C96 0.0281(7) 0.0277(7) 0.0253(7) 0.0004(6) -0.0018(6) 0.0001(6)

loop_
_atom_type_symbol
_atom_type_description
_atom_type_scat_dispersion_real
_atom_type_scat_dispersion_imag
_atom_type_scat_source
C C 0.0033 0.0016 'International Tables Vol C Tables 4.2.6.8 and 6.1.1.4'
H H 0.0000 0.0000 'International Tables Vol C Tables 4.2.6.8 and 6.1.1.4'
Si Si 0.0817 0.0704 'International Tables Vol C Tables 4.2.6.8 and 6.1.1.4'
P P 0.1023 0.0942 'International Tables Vol C Tables 4.2.6.8 and 6.1.1.4'
Cl Cl 0.1484 0.1585 'International Tables Vol C Tables 4.2.6.8 and 6.1.1.4'
Ru Ru -1.2594 0.8363 'International Tables Vol C Tables 4.2.6.8 and 6.1.1.4'

loop_
_geom_angle_atom_site_label_1
_geom_angle_atom_site_label_2
_geom_angle_atom_site_label_3
_geom_angle
H2 Ru1 H3 91.3(13)
H2 Ru1 H1 88.6(12)
H3 Ru1 H1 94.4(13)
H2 Ru1 Si1 54.2(9)
H3 Ru1 Si1 56.9(9)
H1 Ru1 Si1 56.2(9)
H2 Ru1 P3 83.4(9)
H3 Ru1 P3 169.9(9)
H1 Ru1 P3 76.9(8)
Si1 Ru1 P3 113.220(16)
H2 Ru1 P1 76.9(9)
H3 Ru1 P1 83.8(9)
H1 Ru1 P1 165.4(8)
Si1 Ru1 P1 111.838(16)
P3 Ru1 P1 103.259(14)
H2 Ru1 P2 169.9(9)
H3 Ru1 P2 81.5(9)
H1 Ru1 P2 84.9(8)
Si1 Ru1 P2 115.752(16)
P3 Ru1 P2 102.631(14)
P1 Ru1 P2 109.069(14)
H2 Si1 H3 72.2(10)
H2 Si1 H1 72.8(10)
H3 Si1 H1 76.7(10)
H2 Si1 Cl3 98.7(7)
H3 Si1 Cl3 160.4(7)
H1 Si1 Cl3 84.1(7)
H2 Si1 C3 98.7(7)
H3 Si1 C3 160.4(7)
H1 Si1 C3 84.1(7)
Cl3 Si1 C3 0.00(8)
H2 Si1 Cl2 90.6(7)
H3 Si1 Cl2 94.0(7)
H1 Si1 Cl2 162.8(7)
Cl3 Si1 Cl2 103.54(5)
C3 Si1 Cl2 103.54(5)
H2 Si1 C2 90.6(7)
H3 Si1 C2 94.0(7)
H1 Si1 C2 162.8(7)
Cl3 Si1 C2 103.54(5)
C3 Si1 C2 103.54(5)
Cl2 Si1 C2 0.00(4)
H2 Si1 Cl1 158.2(7)
H3 Si1 Cl1 87.5(7)
H1 Si1 Cl1 95.1(7)
Cl3 Si1 Cl1 97.97(5)
C3 Si1 Cl1 97.97(5)
Cl2 Si1 Cl1 99.04(3)
C2 Si1 Cl1 99.04(3)
H2 Si1 Ru1 42.2(7)
H3 Si1 Ru1 43.5(7)
H1 Si1 Ru1 46.2(8)
Cl3 Si1 Ru1 118.62(4)
C3 Si1 Ru1 118.62(4)
Cl2 Si1 Ru1 117.58(3)
C2 Si1 Ru1 117.58(3)
Cl1 Si1 Ru1 116.61(3)
C21 P1 C11 101.12(8)
C21 P1 C31 101.45(7)
C11 P1 C31 98.17(7)
C21 P1 Ru1 110.90(5)
C11 P1 Ru1 116.57(6)
C31 P1 Ru1 125.15(5)
C51 P2 C41 100.68(8)
C51 P2 C61 99.38(7)
C41 P2 C61 100.80(8)
C51 P2 Ru1 115.47(5)
C41 P2 Ru1 113.08(5)
C61 P2 Ru1 123.97(5)
C91 P3 C81 100.52(7)
C91 P3 C71 99.53(8)
C81 P3 C71 100.54(8)
C91 P3 Ru1 124.30(5)
C81 P3 Ru1 111.03(5)
C71 P3 Ru1 117.30(6)
C16 C11 C12 117.95(16)
C16 C11 P1 120.64(14)
C12 C11 P1 121.07(14)
C13 C12 C11 120.55(19)
C14 C13 C12 120.4(2)
C15 C14 C13 119.79(18)
C14 C15 C16 120.1(2)
C15 C16 C11 121.11(19)
C22 C21 C26 118.33(16)
C22 C21 P1 120.77(13)
C26 C21 P1 120.61(13)
C21 C22 C23 120.36(18)
C24 C23 C22 120.7(2)
C23 C24 C25 119.59(18)
C26 C25 C24 120.0(2)
C25 C26 C21 121.03(19)
C36 C31 C32 118.08(16)
C36 C31 P1 119.34(12)
C32 C31 P1 122.55(13)
C33 C32 C31 120.73(18)
C34 C33 C32 120.30(19)
C33 C34 C35 119.75(18)
C34 C35 C36 120.08(18)
C31 C36 C35 121.06(17)
C42 C41 C46 118.25(17)
C42 C41 P2 118.82(13)
C46 C41 P2 122.93(14)
C41 C42 C43 121.51(19)
C44 C43 C42 119.9(2)
C43 C44 C45 119.46(19)
C44 C45 C46 120.9(2)
C41 C46 C45 119.9(2)
C52 C51 C56 118.18(15)
C52 C51 P2 121.80(13)
C56 C51 P2 119.68(12)
C51 C52 C53 120.73(18)
C52 C53 C54 120.30(18)
C55 C54 C53 119.42(17)
C54 C55 C56 120.04(17)
C55 C56 C51 121.30(16)
C62 C61 C66 118.51(15)
C62 C61 P2 123.74(13)
C66 C61 P2 117.73(12)
C61 C62 C63 120.78(18)
C64 C63 C62 120.27(19)
C63 C64 C65 119.36(17)
C64 C65 C66 120.59(19)
C65 C66 C61 120.43(17)
C72 C71 C76 118.14(16)
C72 C71 P3 119.21(14)
C76 C71 P3 122.61(13)
C71 C72 C73 121.04(19)
C74 C73 C72 120.0(2)
C75 C74 C73 119.66(19)
C74 C75 C76 120.9(2)
C75 C76 C71 120.22(18)
C86 C81 C82 118.50(16)
C86 C81 P3 117.90(13)
C82 C81 P3 123.56(14)
C81 C82 C83 120.23(19)
C84 C83 C82 120.70(18)
C85 C84 C83 119.31(17)
C84 C85 C86 120.03(19)
C81 C86 C85 121.20(17)
C96 C91 C92 118.62(15)
C96 C91 P3 118.21(12)
C92 C91 P3 122.77(13)
C93 C92 C91 120.21(17)
C94 C93 C92 120.52(17)
C93 C94 C95 119.73(17)
C96 C95 C94 119.92(17)
C95 C96 C91 120.95(16)

loop_
_geom_bond_atom_site_label_1
_geom_bond_atom_site_label_2
_geom_bond_distance
Ru1 H2 1.54(2)
Ru1 H3 1.59(2)
Ru1 H1 1.68(3)
Ru1 Si1 2.2760(4)
Ru1 P3 2.4114(4)
Ru1 P1 2.4206(4)
Ru1 P2 2.4320(4)
Si1 H2 1.86(2)
Si1 H3 1.94(2)
Si1 H1 1.94(3)
Si1 Cl3 2.0117(13)
Si1 C3 2.0117(13)
Si1 Cl2 2.0745(8)
Si1 C2 2.0745(8)
Si1 Cl1 2.1302(7)
P1 C21 1.8318(15)
P1 C11 1.8465(18)
P1 C31 1.8473(16)
P2 C51 1.8402(16)
P2 C41 1.8445(17)
P2 C61 1.8502(16)
P3 C91 1.8301(16)
P3 C81 1.8415(17)
P3 C71 1.8464(17)
C11 C16 1.393(3)
C11 C12 1.408(3)
C12 C13 1.388(3)
C13 C14 1.386(4)
C14 C15 1.379(3)
C15 C16 1.392(3)
C21 C22 1.390(2)
C21 C26 1.395(2)
C22 C23 1.393(3)
C23 C24 1.373(3)
C24 C25 1.387(4)
C25 C26 1.385(3)
C31 C36 1.389(2)
C31 C32 1.406(2)
C32 C33 1.386(3)
C33 C34 1.381(3)
C34 C35 1.386(3)
C35 C36 1.390(3)
C41 C42 1.390(2)
C41 C46 1.393(2)
C42 C43 1.391(3)
C43 C44 1.375(3)
C44 C45 1.382(3)
C45 C46 1.397(3)
C51 C52 1.387(2)
C51 C56 1.393(2)
C52 C53 1.391(3)
C53 C54 1.394(3)
C54 C55 1.376(3)
C55 C56 1.390(2)
C61 C62 1.385(2)
C61 C66 1.392(2)
C62 C63 1.392(2)
C63 C64 1.376(3)
C64 C65 1.382(3)
C65 C66 1.386(3)
C71 C72 1.392(3)
C71 C76 1.399(2)
C72 C73 1.397(3)
C73 C74 1.380(3)
C74 C75 1.372(3)
C75 C76 1.394(3)
C81 C86 1.385(3)
C81 C82 1.388(2)
C82 C83 1.396(3)
C83 C84 1.381(3)
C84 C85 1.378(3)
C85 C86 1.393(2)
C91 C96 1.392(2)
C91 C92 1.400(2)
C92 C93 1.389(2)
C93 C94 1.383(3)
C94 C95 1.388(3)
C95 C96 1.388(2)
